data_2225634
loop_
_publ_author_name
'Schuetz, Denise'
'Margraf, Dominik'
'Prisner, Thomas F.'
'Bats, Jan W.'

_publ_section_title
;
 4,4',4''-(Methanetriyl)triphenyl
 tris(2,2,5,5-tetramethyl-1-oxyl-3-pyrroline-3-carboxylate) benzene
 trisolvate
;
_journal_coeditor_code LH5001
_journal_issue 4
_journal_name_full 'Acta Crystallographica Section E'
_journal_page_first o729
_journal_page_last o730
_journal_paper_doi 10.1107/S1600536810007294
_journal_volume 66
_journal_year 2010
_chemical_formula_iupac 'C46 H52 N3 O9, 3C6 H6'
_chemical_formula_moiety 'C46 H52 N3 O9, 3(C6 H6)'
_chemical_formula_sum 'C64 H70 N3 O9'
_chemical_formula_weight 1025.23
_chemical_name_systematic
;
4,4',4''-(Methanetriyl)triphenyl
tris(2,2,5,5-tetramethyl-1-oxyl-3-pyrroline-3-carboxylate)
benzene trisolvate
;
_space_group_IT_number 2
_symmetry_cell_setting triclinic
_symmetry_space_group_name_Hall '-P 1'
_symmetry_space_group_name_H-M 'P -1'
_atom_sites_solution_hydrogens geom
_atom_sites_solution_primary direct
_atom_sites_solution_secondary difmap
_audit_creation_method SHELXL-97
_cell_angle_alpha 98.324(10)
_cell_angle_beta 92.765(11)
_cell_angle_gamma 105.308(10)
_cell_formula_units_Z 2
_cell_length_a 10.0810(13)
_cell_length_b 11.7372(16)
_cell_length_c 26.241(4)
_cell_measurement_reflns_used 204
_cell_measurement_temperature 164(2)
_cell_measurement_theta_max 23
_cell_measurement_theta_min 3
_cell_volume 2951.0(7)
_computing_cell_refinement 'SAINT (Siemens, 1995)'
_computing_data_collection 'SMART (Siemens, 1995)'
_computing_data_reduction 'SAINT (Siemens, 1995)'
_computing_molecular_graphics 'SHELXTL (Sheldrick, 2008)'
_computing_publication_material 'SHELXL97 (Sheldrick, 2008)'
_computing_structure_refinement 'SHELXL97 (Sheldrick, 2008)'
_computing_structure_solution 'SHELXS97 (Sheldrick, 2008)'
_diffrn_ambient_temperature 164(2)
_diffrn_measured_fraction_theta_full 0.993
_diffrn_measured_fraction_theta_max 0.952
_diffrn_measurement_device_type 'Siemens SMART 1K CCD'
_diffrn_measurement_method \w
_diffrn_radiation_monochromator graphite
_diffrn_radiation_source 'normal-focus sealed tube'
_diffrn_radiation_type MoK\a
_diffrn_radiation_wavelength 0.71073
_diffrn_reflns_av_R_equivalents 0.0544
_diffrn_reflns_av_sigmaI/netI 0.0876
_diffrn_reflns_limit_h_max 13
_diffrn_reflns_limit_h_min -13
_diffrn_reflns_limit_k_max 15
_diffrn_reflns_limit_k_min -14
_diffrn_reflns_limit_l_max 33
_diffrn_reflns_limit_l_min -32
_diffrn_reflns_number 43135
_diffrn_reflns_theta_full 26.50
_diffrn_reflns_theta_max 27.50
_diffrn_reflns_theta_min 1.58
_diffrn_standards_decay_% 0.0
_diffrn_standards_interval_time 1200
_diffrn_standards_number 297
_exptl_absorpt_coefficient_mu 0.077
_exptl_absorpt_correction_T_max 0.985
_exptl_absorpt_correction_T_min 0.878
_exptl_absorpt_correction_type multi-scan
_exptl_absorpt_process_details '(SADABS; Sheldrick, 2000)'
_exptl_crystal_colour yellow
_exptl_crystal_density_diffrn 1.154
_exptl_crystal_density_method 'not measured'
_exptl_crystal_description rod
_exptl_crystal_F_000 1094
_exptl_crystal_size_max 0.70
_exptl_crystal_size_mid 0.20
_exptl_crystal_size_min 0.20
_refine_diff_density_max 0.411
_refine_diff_density_min -0.402
_refine_ls_extinction_method none
_refine_ls_goodness_of_fit_ref 1.039
_refine_ls_hydrogen_treatment constr
_refine_ls_matrix_type full
_refine_ls_number_parameters 667
_refine_ls_number_reflns 12901
_refine_ls_number_restraints 0
_refine_ls_restrained_S_all 1.039
_refine_ls_R_factor_all 0.1536
_refine_ls_R_factor_gt 0.0716
_refine_ls_shift/su_max 0.002
_refine_ls_shift/su_mean 0.000
_refine_ls_structure_factor_coef Fsqd
_refine_ls_weighting_details 'calc w=1/[\s^2^(Fo^2^)+(0.09P)^2^] where P=(Fo^2^+2Fc^2^)/3'
_refine_ls_weighting_scheme calc
_refine_ls_wR_factor_gt 0.1684
_refine_ls_wR_factor_ref 0.1936
_reflns_number_gt 6172
_reflns_number_total 12901
_reflns_threshold_expression I>2\s(I)
_cod_data_source_file lh5001.cif
_cod_data_source_block I
_cod_original_cell_volume 2951.1(7)
_cod_database_code 2225634
_cod_database_fobs_code 2225634

loop_
_symmetry_equiv_pos_as_xyz
'x, y, z'
'-x, -y, -z'

loop_
_atom_site_type_symbol
_atom_site_label
_atom_site_fract_x
_atom_site_fract_y
_atom_site_fract_z
_atom_site_U_iso_or_equiv
_atom_site_adp_type
_atom_site_calc_flag
_atom_site_refinement_flags
_atom_site_occupancy
_atom_site_disorder_assembly
_atom_site_disorder_group
O O1 0.53115(18) -0.01253(13) 0.36733(6) 0.0452(4) Uani d . 1 . .
O O2 0.72796(17) 0.08878(15) 0.41627(7) 0.0503(5) Uani d . 1 . .
O O3 0.6843(2) -0.28486(17) 0.51844(8) 0.0653(6) Uani d . 1 . .
O O4 0.81097(19) 0.83869(14) 0.30718(7) 0.0582(5) Uani d . 1 . .
O O5 0.8868(2) 0.81827(17) 0.22723(9) 0.0745(6) Uani d . 1 . .
O O6 1.12533(19) 1.29224(14) 0.25223(7) 0.0590(5) Uani d . 1 . .
O O7 0.4972(2) 0.25906(19) 0.03656(8) 0.0798(7) Uani d . 1 . .
O O8 0.5327(5) 0.4303(3) 0.02292(14) 0.0667(13) Uani d P 0.494(2) A 1
O O9 0.5887(5) 0.2649(4) -0.17679(13) 0.0756(15) Uani d P 0.494(2) A 1
O O8' 0.5441(5) 0.1012(3) 0.01896(14) 0.0781(14) Uani d P 0.506(2) A 2
O O9' 0.5181(7) 0.1270(5) -0.18702(15) 0.122(2) Uani d P 0.506(2) A 2
N N1 0.6415(2) -0.24001(18) 0.48143(8) 0.0458(5) Uani d . 1 . .
N N2 1.0619(2) 1.20024(17) 0.27055(8) 0.0469(6) Uani d . 1 . .
N N3 0.5720(5) 0.2458(5) -0.13101(17) 0.0466(12) Uiso d P 0.494(2) A 1
N N3' 0.5159(6) 0.1762(6) -0.1401(2) 0.0668(15) Uiso d P 0.506(2) A 2
C C1 0.4798(2) 0.35575(19) 0.25423(9) 0.0358(6) Uani d . 1 . .
H H1A 0.3826 0.3572 0.2595 0.043 Uiso calc R 1 . .
C C2 0.5085(2) 0.26105(19) 0.28438(9) 0.0327(5) Uani d . 1 . .
C C3 0.5311(3) 0.1558(2) 0.26070(9) 0.0453(6) Uani d . 1 . .
H H3A 0.5387 0.1441 0.2245 0.054 Uiso calc R 1 . .
C C4 0.5429(3) 0.0661(2) 0.28895(9) 0.0437(6) Uani d . 1 . .
H H4A 0.5576 -0.0063 0.2722 0.052 Uiso calc R 1 . .
C C5 0.5329(2) 0.08435(19) 0.34088(9) 0.0381(6) Uani d . 1 . .
C C6 0.5110(3) 0.1883(2) 0.36585(10) 0.0483(7) Uani d . 1 . .
H H6A 0.5029 0.1996 0.4020 0.058 Uiso calc R 1 . .
C C7 0.5011(3) 0.2761(2) 0.33715(10) 0.0452(7) Uani d . 1 . .
H H7A 0.4887 0.3491 0.3543 0.054 Uiso calc R 1 . .
C C8 0.6331(3) -0.0003(2) 0.40459(9) 0.0367(6) Uani d . 1 . .
C C9 0.6121(2) -0.1091(2) 0.42854(9) 0.0348(6) Uani d . 1 . .
C C10 0.5068(2) -0.2069(2) 0.41613(9) 0.0372(6) Uani d . 1 . .
H H10A 0.4356 -0.2158 0.3896 0.045 Uiso calc R 1 . .
C C11 0.5119(3) -0.3016(2) 0.44818(10) 0.0426(6) Uani d . 1 . .
C C12 0.5255(3) -0.4162(2) 0.41644(11) 0.0627(8) Uani d . 1 . .
H H12A 0.6038 -0.3974 0.3955 0.094 Uiso calc R 1 . .
H H12B 0.4406 -0.4545 0.3937 0.094 Uiso calc R 1 . .
H H12C 0.5407 -0.4708 0.4397 0.094 Uiso calc R 1 . .
C C13 0.3917(3) -0.3261(3) 0.48212(11) 0.0567(8) Uani d . 1 . .
H H13A 0.3862 -0.2505 0.5021 0.085 Uiso calc R 1 . .
H H13B 0.4066 -0.3798 0.5058 0.085 Uiso calc R 1 . .
H H13C 0.3053 -0.3638 0.4602 0.085 Uiso calc R 1 . .
C C14 0.7124(2) -0.1188(2) 0.47093(9) 0.0409(6) Uani d . 1 . .
C C15 0.8546(3) -0.1184(3) 0.45284(12) 0.0599(8) Uani d . 1 . .
H H15A 0.8436 -0.1776 0.4214 0.090 Uiso calc R 1 . .
H H15B 0.9102 -0.1388 0.4800 0.090 Uiso calc R 1 . .
H H15C 0.9011 -0.0387 0.4456 0.090 Uiso calc R 1 . .
C C16 0.7252(3) -0.0275(3) 0.51980(10) 0.0613(8) Uani d . 1 . .
H H16A 0.6329 -0.0289 0.5303 0.092 Uiso calc R 1 . .
H H16B 0.7717 0.0526 0.5130 0.092 Uiso calc R 1 . .
H H16C 0.7791 -0.0476 0.5475 0.092 Uiso calc R 1 . .
C C17 0.5699(2) 0.4829(2) 0.27361(9) 0.0381(6) Uani d . 1 . .
C C18 0.7073(2) 0.5096(2) 0.29182(9) 0.0398(6) Uani d . 1 . .
H H18A 0.7467 0.4464 0.2967 0.048 Uiso calc R 1 . .
C C19 0.7888(3) 0.6274(2) 0.30317(10) 0.0444(6) Uani d . 1 . .
H H19A 0.8833 0.6450 0.3155 0.053 Uiso calc R 1 . .
C C20 0.7306(3) 0.7174(2) 0.29620(11) 0.0516(7) Uani d . 1 . .
C C21 0.5926(3) 0.6943(2) 0.28051(15) 0.0825(11) Uani d . 1 . .
H H21A 0.5525 0.7580 0.2776 0.099 Uiso calc R 1 . .
C C22 0.5140(3) 0.5773(2) 0.26915(14) 0.0728(10) Uani d . 1 . .
H H22A 0.4188 0.5606 0.2580 0.087 Uiso calc R 1 . .
C C23 0.8817(3) 0.8800(2) 0.26730(13) 0.0531(7) Uani d . 1 . .
C C24 0.9470(3) 1.0102(2) 0.27938(11) 0.0443(6) Uani d . 1 . .
C C25 0.9442(3) 1.0799(2) 0.32329(11) 0.0492(7) Uani d . 1 . .
H H25A 0.9021 1.0508 0.3522 0.059 Uiso calc R 1 . .
C C26 1.0145(3) 1.2103(2) 0.32310(10) 0.0470(7) Uani d . 1 . .
C C27 1.1365(3) 1.2618(3) 0.36340(11) 0.0623(8) Uani d . 1 . .
H H27A 1.2006 1.2119 0.3597 0.093 Uiso calc R 1 . .
H H27B 1.1039 1.2636 0.3980 0.093 Uiso calc R 1 . .
H H27C 1.1840 1.3434 0.3586 0.093 Uiso calc R 1 . .
C C28 0.9105(3) 1.2851(2) 0.32690(13) 0.0644(8) Uani d . 1 . .
H H28A 0.8336 1.2492 0.3002 0.097 Uiso calc R 1 . .
H H28B 0.9562 1.3669 0.3218 0.097 Uiso calc R 1 . .
H H28C 0.8754 1.2870 0.3611 0.097 Uiso calc R 1 . .
C C29 1.0226(3) 1.0784(2) 0.24016(10) 0.0535(7) Uani d . 1 . .
C C30 1.1532(4) 1.0425(2) 0.22696(14) 0.0836(11) Uani d . 1 . .
H H30A 1.2097 1.0462 0.2589 0.125 Uiso calc R 1 . .
H H30B 1.2059 1.0974 0.2058 0.125 Uiso calc R 1 . .
H H30C 1.1279 0.9606 0.2077 0.125 Uiso calc R 1 . .
C C31 0.9301(5) 1.0754(3) 0.19274(13) 0.1072(15) Uani d . 1 . .
H H31A 0.8484 1.0998 0.2033 0.161 Uiso calc R 1 . .
H H31B 0.9013 0.9940 0.1730 0.161 Uiso calc R 1 . .
H H31C 0.9805 1.1306 0.1711 0.161 Uiso calc R 1 . .
C C32 0.4854(3) 0.3272(2) 0.19600(9) 0.0384(6) Uani d . 1 . .
C C33 0.6103(3) 0.3336(2) 0.17411(10) 0.0512(7) Uani d . 1 A .
H H33A 0.6937 0.3539 0.1960 0.061 Uiso calc R 1 . .
C C34 0.6145(3) 0.3109(2) 0.12123(11) 0.0534(7) Uani d . 1 . .
H H34A 0.7000 0.3162 0.1067 0.064 Uiso calc R 1 A .
C C35 0.4927(3) 0.2805(2) 0.08983(9) 0.0479(7) Uani d . 1 A .
C C36 0.3685(3) 0.2738(2) 0.10991(10) 0.0508(7) Uani d . 1 . .
H H36A 0.2856 0.2534 0.0877 0.061 Uiso calc R 1 A .
C C37 0.3655(3) 0.2974(2) 0.16310(10) 0.0435(6) Uani d . 1 A .
H H37A 0.2796 0.2930 0.1772 0.052 Uiso calc R 1 . .
C C38 0.5259(5) 0.3267(5) 0.00924(18) 0.0342(11) Uiso d P 0.494(2) A 1
C C39 0.5383(5) 0.2737(6) -0.0439(2) 0.0372(13) Uiso d P 0.494(2) A 1
C C40 0.5269(6) 0.1600(6) -0.0584(3) 0.0435(19) Uiso d P 0.494(2) A 1
H H40A 0.5123 0.1041 -0.0350 0.052 Uiso calc PR 0.494(2) A 1
C C41 0.5385(8) 0.1254(7) -0.1142(3) 0.062(2) Uiso d P 0.494(2) A 1
C C42 0.6402(8) 0.0620(7) -0.1295(3) 0.088(2) Uiso d P 0.494(2) A 1
H H42A 0.7313 0.1072 -0.1123 0.131 Uiso calc PR 0.494(2) A 1
H H42B 0.6438 0.0537 -0.1671 0.131 Uiso calc PR 0.494(2) A 1
H H42C 0.6141 -0.0176 -0.1194 0.131 Uiso calc PR 0.494(2) A 1
C C43 0.3930(7) 0.0497(7) -0.1432(3) 0.088(2) Uiso d P 0.494(2) A 1
H H43A 0.4031 0.0283 -0.1800 0.132 Uiso calc PR 0.494(2) A 1
H H43B 0.3267 0.0975 -0.1391 0.132 Uiso calc PR 0.494(2) A 1
H H43C 0.3595 -0.0234 -0.1282 0.132 Uiso calc PR 0.494(2) A 1
C C44 0.5595(5) 0.3435(5) -0.0885(2) 0.0382(12) Uiso d P 0.494(2) A 1
C C45 0.6952(6) 0.4419(5) -0.0809(2) 0.0639(17) Uiso d P 0.494(2) A 1
H H45A 0.7710 0.4084 -0.0721 0.096 Uiso calc PR 0.494(2) A 1
H H45B 0.6908 0.5052 -0.0528 0.096 Uiso calc PR 0.494(2) A 1
H H45C 0.7110 0.4754 -0.1129 0.096 Uiso calc PR 0.494(2) A 1
C C46 0.4390(6) 0.3926(5) -0.1013(2) 0.0616(17) Uiso d P 0.494(2) A 1
H H46A 0.3529 0.3279 -0.1056 0.092 Uiso calc PR 0.494(2) A 1
H H46B 0.4521 0.4257 -0.1335 0.092 Uiso calc PR 0.494(2) A 1
H H46C 0.4345 0.4557 -0.0731 0.092 Uiso calc PR 0.494(2) A 1
C C38' 0.5238(5) 0.1855(5) 0.00195(19) 0.0417(13) Uiso d P 0.506(2) A 2
C C39' 0.5230(6) 0.2059(8) -0.0516(2) 0.0424(16) Uiso d P 0.506(2) A 2
C C40' 0.5158(5) 0.3052(5) -0.0676(2) 0.0384(12) Uiso d P 0.506(2) A 2
H H40B 0.5116 0.3748 -0.0449 0.046 Uiso calc PR 0.506(2) A 2
C C41' 0.5147(5) 0.2980(5) -0.1243(2) 0.0438(13) Uiso d P 0.506(2) A 2
C C42' 0.6415(7) 0.3871(6) -0.1412(3) 0.082(2) Uiso d P 0.506(2) A 2
H H42D 0.7265 0.3733 -0.1269 0.123 Uiso calc PR 0.506(2) A 2
H H42E 0.6399 0.4693 -0.1282 0.123 Uiso calc PR 0.506(2) A 2
H H42F 0.6382 0.3750 -0.1790 0.123 Uiso calc PR 0.506(2) A 2
C C43' 0.3833(6) 0.3192(5) -0.1471(2) 0.0643(17) Uiso d P 0.506(2) A 2
H H43D 0.3028 0.2629 -0.1366 0.096 Uiso calc PR 0.506(2) A 2
H H43E 0.3810 0.3068 -0.1849 0.096 Uiso calc PR 0.506(2) A 2
H H43F 0.3814 0.4014 -0.1343 0.096 Uiso calc PR 0.506(2) A 2
C C44' 0.5244(8) 0.1077(7) -0.0966(4) 0.071(3) Uiso d P 0.506(2) A 2
C C45' 0.6756(9) 0.0850(9) -0.0961(4) 0.119(3) Uiso d P 0.506(2) A 2
H H45D 0.7463 0.1620 -0.0920 0.178 Uiso calc PR 0.506(2) A 2
H H45E 0.6832 0.0357 -0.1287 0.178 Uiso calc PR 0.506(2) A 2
H H45F 0.6891 0.0435 -0.0672 0.178 Uiso calc PR 0.506(2) A 2
C C46' 0.4074(8) -0.0006(6) -0.1012(3) 0.092(2) Uiso d P 0.506(2) A 2
H H46D 0.3208 0.0223 -0.1002 0.139 Uiso calc PR 0.506(2) A 2
H H46E 0.4172 -0.0432 -0.0723 0.139 Uiso calc PR 0.506(2) A 2
H H46F 0.4065 -0.0529 -0.1339 0.139 Uiso calc PR 0.506(2) A 2
C C47 0.2098(3) -0.3127(3) 0.28489(12) 0.0630(8) Uani d . 1 . .
H H47A 0.2370 -0.3313 0.2512 0.076 Uiso calc R 1 . .
C C48 0.1703(3) -0.4011(2) 0.31486(12) 0.0572(8) Uani d . 1 . .
H H48A 0.1703 -0.4810 0.3018 0.069 Uiso calc R 1 . .
C C49 0.1310(3) -0.3743(3) 0.36369(12) 0.0563(7) Uani d . 1 . .
H H49A 0.1036 -0.4355 0.3842 0.068 Uiso calc R 1 . .
C C50 0.1314(3) -0.2589(3) 0.38264(13) 0.0654(8) Uani d . 1 . .
H H50A 0.1049 -0.2404 0.4164 0.078 Uiso calc R 1 . .
C C51 0.1698(3) -0.1704(3) 0.35336(16) 0.0736(10) Uani d . 1 . .
H H51A 0.1693 -0.0908 0.3666 0.088 Uiso calc R 1 . .
C C52 0.2094(3) -0.1976(3) 0.30418(16) 0.0753(10) Uani d . 1 . .
H H52A 0.2364 -0.1363 0.2837 0.090 Uiso calc R 1 . .
C C53 0.9261(6) 0.5700(5) 0.4825(2) 0.1024(15) Uani d . 1 . .
H H53A 0.8736 0.6184 0.4701 0.123 Uiso calc R 1 . .
C C54 0.8921(4) 0.4510(6) 0.46383(17) 0.0996(13) Uani d . 1 . .
H H54A 0.8164 0.4167 0.4383 0.119 Uiso calc R 1 . .
C C55 0.9666(7) 0.3799(4) 0.4815(2) 0.1074(17) Uani d . 1 . .
H H55A 0.9427 0.2965 0.4685 0.129 Uiso calc R 1 . .
C C56 0.9982(5) 0.3708(5) 0.1088(3) 0.130(2) Uani d . 1 . .
H H56A 1.0264 0.2992 0.1037 0.155 Uiso calc R 1 . .
C C57 1.0004(4) 0.4293(7) 0.1570(3) 0.118(2) Uani d . 1 . .
H H57A 1.0253 0.3970 0.1860 0.142 Uiso calc R 1 . .
C C58 0.9666(4) 0.5348(6) 0.1639(2) 0.1088(15) Uani d . 1 . .
H H58A 0.9696 0.5765 0.1980 0.131 Uiso calc R 1 . .
C C59 0.9297(5) 0.5806(5) 0.1240(3) 0.1202(17) Uani d . 1 . .
H H59A 0.9081 0.6552 0.1295 0.144 Uiso calc R 1 . .
C C60 0.9229(6) 0.5220(7) 0.0763(3) 0.137(2) Uani d . 1 . .
H H60A 0.8950 0.5553 0.0481 0.164 Uiso calc R 1 . .
C C61 0.9551(6) 0.4146(6) 0.0666(2) 0.143(2) Uani d . 1 . .
H H61A 0.9481 0.3723 0.0324 0.171 Uiso calc R 1 . .

loop_
_atom_site_aniso_label
_atom_site_aniso_U_11
_atom_site_aniso_U_22
_atom_site_aniso_U_33
_atom_site_aniso_U_12
_atom_site_aniso_U_13
_atom_site_aniso_U_23
O1 0.0549(11) 0.0294(9) 0.0482(10) 0.0016(8) -0.0070(9) 0.0187(8)
O2 0.0420(11) 0.0401(11) 0.0661(12) 0.0012(9) 0.0022(9) 0.0196(9)
O3 0.0700(13) 0.0698(13) 0.0685(13) 0.0271(11) -0.0038(10) 0.0403(11)
O4 0.0603(12) 0.0294(10) 0.0776(14) -0.0058(9) 0.0028(10) 0.0202(9)
O5 0.0835(16) 0.0350(11) 0.0957(17) 0.0015(10) 0.0256(13) 0.0019(11)
O6 0.0695(13) 0.0312(10) 0.0778(13) 0.0054(9) 0.0229(10) 0.0241(9)
O7 0.1142(19) 0.0721(15) 0.0448(13) 0.0173(13) 0.0237(12) -0.0077(11)
O8 0.126(4) 0.039(2) 0.044(2) 0.033(2) 0.021(2) 0.0153(17)
O9 0.114(4) 0.114(4) 0.023(2) 0.054(3) 0.025(2) 0.039(2)
O8' 0.157(4) 0.048(2) 0.046(2) 0.051(3) 0.012(2) 0.0189(18)
O9' 0.267(7) 0.102(4) 0.031(2) 0.110(5) 0.033(3) 0.003(2)
N1 0.0466(13) 0.0473(13) 0.0520(14) 0.0189(11) 0.0046(11) 0.0249(11)
N2 0.0520(14) 0.0282(12) 0.0610(15) 0.0057(10) 0.0105(11) 0.0166(10)
C1 0.0383(14) 0.0304(13) 0.0405(14) 0.0073(11) 0.0042(11) 0.0155(10)
C2 0.0345(13) 0.0236(12) 0.0376(14) 0.0009(10) 0.0013(10) 0.0114(10)
C3 0.0679(18) 0.0353(15) 0.0350(14) 0.0160(13) 0.0039(13) 0.0104(11)
C4 0.0641(18) 0.0284(13) 0.0414(16) 0.0151(12) 0.0035(13) 0.0103(11)
C5 0.0462(15) 0.0244(13) 0.0426(15) 0.0025(11) -0.0002(12) 0.0164(11)
C6 0.0709(19) 0.0384(15) 0.0399(15) 0.0151(13) 0.0148(13) 0.0169(12)
C7 0.0634(18) 0.0296(14) 0.0455(16) 0.0131(12) 0.0140(13) 0.0120(11)
C8 0.0374(15) 0.0338(14) 0.0413(15) 0.0085(12) 0.0116(12) 0.0138(11)
C9 0.0358(14) 0.0347(14) 0.0392(14) 0.0133(11) 0.0097(11) 0.0144(11)
C10 0.0386(14) 0.0372(14) 0.0394(14) 0.0105(12) 0.0048(11) 0.0167(11)
C11 0.0476(16) 0.0340(14) 0.0510(16) 0.0117(12) 0.0058(13) 0.0210(12)
C12 0.086(2) 0.0397(16) 0.069(2) 0.0240(15) 0.0102(17) 0.0195(14)
C13 0.0541(18) 0.0594(18) 0.0647(19) 0.0140(14) 0.0143(14) 0.0363(15)
C14 0.0412(15) 0.0409(15) 0.0449(15) 0.0150(12) 0.0024(12) 0.0146(12)
C15 0.0400(16) 0.066(2) 0.080(2) 0.0177(14) 0.0050(15) 0.0270(16)
C16 0.076(2) 0.0577(19) 0.0503(18) 0.0206(16) -0.0059(15) 0.0069(14)
C17 0.0392(15) 0.0290(13) 0.0473(15) 0.0054(11) 0.0017(12) 0.0184(11)
C18 0.0418(16) 0.0321(14) 0.0496(15) 0.0128(12) 0.0045(12) 0.0156(11)
C19 0.0373(15) 0.0381(15) 0.0586(17) 0.0074(12) 0.0060(12) 0.0153(12)
C20 0.0487(18) 0.0263(14) 0.077(2) -0.0002(12) 0.0014(14) 0.0205(13)
C21 0.064(2) 0.0321(17) 0.151(3) 0.0093(15) -0.027(2) 0.0321(18)
C22 0.0427(17) 0.0339(16) 0.142(3) 0.0057(13) -0.0173(18) 0.0319(17)
C23 0.0465(17) 0.0308(15) 0.082(2) 0.0053(13) 0.0054(16) 0.0195(15)
C24 0.0418(15) 0.0304(14) 0.0622(18) 0.0090(12) 0.0054(13) 0.0137(13)
C25 0.0439(16) 0.0367(15) 0.071(2) 0.0089(12) 0.0178(14) 0.0227(14)
C26 0.0436(16) 0.0330(14) 0.0651(18) 0.0063(12) 0.0166(14) 0.0143(12)
C27 0.0563(19) 0.0573(19) 0.066(2) 0.0076(15) -0.0022(16) 0.0045(15)
C28 0.0548(18) 0.0371(16) 0.103(2) 0.0112(14) 0.0236(17) 0.0133(15)
C29 0.078(2) 0.0296(15) 0.0514(17) 0.0084(14) 0.0068(15) 0.0124(12)
C30 0.115(3) 0.0370(17) 0.106(3) 0.0186(17) 0.070(2) 0.0210(16)
C31 0.178(4) 0.051(2) 0.074(2) 0.003(2) -0.039(3) 0.0182(17)
C32 0.0457(16) 0.0292(13) 0.0434(15) 0.0080(11) 0.0057(13) 0.0195(11)
C33 0.0536(18) 0.0550(17) 0.0491(17) 0.0151(14) 0.0057(14) 0.0210(13)
C34 0.066(2) 0.0510(17) 0.0520(18) 0.0192(15) 0.0219(16) 0.0239(13)
C35 0.084(2) 0.0296(14) 0.0330(15) 0.0169(14) 0.0055(15) 0.0118(11)
C36 0.0592(19) 0.0459(16) 0.0475(17) 0.0124(14) 0.0038(14) 0.0129(13)
C37 0.0508(17) 0.0393(15) 0.0421(16) 0.0095(12) 0.0064(13) 0.0162(11)
C47 0.0531(19) 0.065(2) 0.071(2) 0.0108(16) 0.0041(15) 0.0203(17)
C48 0.0491(18) 0.0398(16) 0.080(2) 0.0088(13) 0.0016(16) 0.0097(15)
C49 0.0403(16) 0.0519(19) 0.075(2) 0.0052(13) 0.0040(15) 0.0204(15)
C50 0.0527(19) 0.059(2) 0.083(2) 0.0197(16) -0.0031(16) 0.0030(18)
C51 0.065(2) 0.047(2) 0.105(3) 0.0186(16) -0.021(2) 0.0022(19)
C52 0.065(2) 0.053(2) 0.105(3) 0.0042(17) -0.021(2) 0.035(2)
C53 0.119(4) 0.090(4) 0.130(4) 0.057(3) 0.074(3) 0.046(3)
C54 0.079(3) 0.114(4) 0.107(3) 0.016(3) 0.051(2) 0.028(3)
C55 0.134(4) 0.061(3) 0.132(4) 0.020(3) 0.085(4) 0.021(3)
C56 0.112(4) 0.121(4) 0.202(6) 0.071(3) 0.083(4) 0.085(5)
C57 0.055(2) 0.177(6) 0.145(5) 0.023(3) 0.019(3) 0.114(5)
C58 0.058(3) 0.158(5) 0.102(4) 0.010(3) 0.011(2) 0.027(3)
C59 0.092(3) 0.126(4) 0.166(5) 0.056(3) 0.031(4) 0.042(4)
C60 0.147(5) 0.157(6) 0.146(5) 0.064(4) 0.040(4) 0.103(5)
C61 0.157(5) 0.170(6) 0.119(4) 0.054(4) 0.089(4) 0.040(4)

loop_
_atom_type_symbol
_atom_type_description
_atom_type_scat_dispersion_real
_atom_type_scat_dispersion_imag
_atom_type_scat_source
C C 0.0033 0.0016 'International Tables Vol C Tables 4.2.6.8 and 6.1.1.4'
H H 0.0000 0.0000 'International Tables Vol C Tables 4.2.6.8 and 6.1.1.4'
N N 0.0061 0.0033 'International Tables Vol C Tables 4.2.6.8 and 6.1.1.4'
O O 0.0106 0.0060 'International Tables Vol C Tables 4.2.6.8 and 6.1.1.4'

loop_
_geom_angle_atom_site_label_1
_geom_angle_atom_site_label_2
_geom_angle_atom_site_label_3
_geom_angle_site_symmetry_1
_geom_angle_site_symmetry_3
_geom_angle
_geom_angle_publ_flag
C8 O1 C5 . . 118.87(18) ?
C23 O4 C20 . . 115.0(2) ?
C38 O7 C35 . . 128.4(3) ?
C38' O7 C35 . . 140.5(3) ?
O3 N1 C11 . . 122.38(19) ?
O3 N1 C14 . . 122.5(2) ?
C11 N1 C14 . . 115.02(18) ?
O6 N2 C29 . . 122.8(2) ?
O6 N2 C26 . . 121.55(19) ?
C29 N2 C26 . . 115.49(18) ?
O9 N3 C41 . . 125.6(5) ?
O9 N3 C44 . . 121.5(5) ?
C41 N3 C44 . . 112.1(5) ?
O9' N3' C41' . . 125.1(6) ?
O9' N3' C44' . . 120.0(6) ?
C41' N3' C44' . . 114.8(5) ?
C32 C1 C17 . . 108.73(17) ?
C32 C1 C2 . . 114.44(18) ?
C17 C1 C2 . . 114.55(19) ?
C32 C1 H1A . . 106.1 ?
C17 C1 H1A . . 106.1 ?
C2 C1 H1A . . 106.1 ?
C7 C2 C3 . . 117.7(2) ?
C7 C2 C1 . . 119.1(2) ?
C3 C2 C1 . . 123.0(2) ?
C2 C3 C4 . . 121.3(2) ?
C2 C3 H3A . . 119.3 ?
C4 C3 H3A . . 119.3 ?
C5 C4 C3 . . 118.8(2) ?
C5 C4 H4A . . 120.6 ?
C3 C4 H4A . . 120.6 ?
C4 C5 C6 . . 121.5(2) ?
C4 C5 O1 . . 117.3(2) ?
C6 C5 O1 . . 120.9(2) ?
C5 C6 C7 . . 118.6(2) ?
C5 C6 H6A . . 120.7 ?
C7 C6 H6A . . 120.7 ?
C2 C7 C6 . . 122.1(2) ?
C2 C7 H7A . . 119.0 ?
C6 C7 H7A . . 119.0 ?
O2 C8 O1 . . 123.6(2) ?
O2 C8 C9 . . 125.3(2) ?
O1 C8 C9 . . 111.1(2) ?
C10 C9 C8 . . 125.5(2) ?
C10 C9 C14 . . 112.9(2) ?
C8 C9 C14 . . 121.6(2) ?
C9 C10 C11 . . 113.2(2) ?
C9 C10 H10A . . 123.4 ?
C11 C10 H10A . . 123.4 ?
N1 C11 C10 . . 99.52(18) ?
N1 C11 C12 . . 110.3(2) ?
C10 C11 C12 . . 112.9(2) ?
N1 C11 C13 . . 109.2(2) ?
C10 C11 C13 . . 112.6(2) ?
C12 C11 C13 . . 111.6(2) ?
C11 C12 H12A . . 109.5 ?
C11 C12 H12B . . 109.5 ?
H12A C12 H12B . . 109.5 ?
C11 C12 H12C . . 109.5 ?
H12A C12 H12C . . 109.5 ?
H12B C12 H12C . . 109.5 ?
C11 C13 H13A . . 109.5 ?
C11 C13 H13B . . 109.5 ?
H13A C13 H13B . . 109.5 ?
C11 C13 H13C . . 109.5 ?
H13A C13 H13C . . 109.5 ?
H13B C13 H13C . . 109.5 ?
N1 C14 C9 . . 99.35(19) ?
N1 C14 C16 . . 109.3(2) ?
C9 C14 C16 . . 114.0(2) ?
N1 C14 C15 . . 109.4(2) ?
C9 C14 C15 . . 113.0(2) ?
C16 C14 C15 . . 111.1(2) ?
C14 C15 H15A . . 109.5 ?
C14 C15 H15B . . 109.5 ?
H15A C15 H15B . . 109.5 ?
C14 C15 H15C . . 109.5 ?
H15A C15 H15C . . 109.5 ?
H15B C15 H15C . . 109.5 ?
C14 C16 H16A . . 109.5 ?
C14 C16 H16B . . 109.5 ?
H16A C16 H16B . . 109.5 ?
C14 C16 H16C . . 109.5 ?
H16A C16 H16C . . 109.5 ?
H16B C16 H16C . . 109.5 ?
C18 C17 C22 . . 118.0(2) ?
C18 C17 C1 . . 123.6(2) ?
C22 C17 C1 . . 118.2(2) ?
C17 C18 C19 . . 121.1(2) ?
C17 C18 H18A . . 119.5 ?
C19 C18 H18A . . 119.5 ?
C20 C19 C18 . . 118.8(2) ?
C20 C19 H19A . . 120.6 ?
C18 C19 H19A . . 120.6 ?
C19 C20 C21 . . 121.5(2) ?
C19 C20 O4 . . 120.3(2) ?
C21 C20 O4 . . 118.1(2) ?
C22 C21 C20 . . 118.7(3) ?
C22 C21 H21A . . 120.6 ?
C20 C21 H21A . . 120.6 ?
C21 C22 C17 . . 121.7(3) ?
C21 C22 H22A . . 119.2 ?
C17 C22 H22A . . 119.2 ?
O5 C23 O4 . . 124.0(2) ?
O5 C23 C24 . . 124.5(3) ?
O4 C23 C24 . . 111.4(3) ?
C25 C24 C23 . . 125.7(2) ?
C25 C24 C29 . . 112.7(2) ?
C23 C24 C29 . . 121.5(2) ?
C24 C25 C26 . . 113.4(2) ?
C24 C25 H25A . . 123.3 ?
C26 C25 H25A . . 123.3 ?
N2 C26 C25 . . 98.93(19) ?
N2 C26 C27 . . 110.5(2) ?
C25 C26 C27 . . 113.5(2) ?
N2 C26 C28 . . 110.1(2) ?
C25 C26 C28 . . 111.2(2) ?
C27 C26 C28 . . 111.9(2) ?
C26 C27 H27A . . 109.5 ?
C26 C27 H27B . . 109.5 ?
H27A C27 H27B . . 109.5 ?
C26 C27 H27C . . 109.5 ?
H27A C27 H27C . . 109.5 ?
H27B C27 H27C . . 109.5 ?
C26 C28 H28A . . 109.5 ?
C26 C28 H28B . . 109.5 ?
H28A C28 H28B . . 109.5 ?
C26 C28 H28C . . 109.5 ?
H28A C28 H28C . . 109.5 ?
H28B C28 H28C . . 109.5 ?
N2 C29 C24 . . 99.4(2) ?
N2 C29 C31 . . 109.2(2) ?
C24 C29 C31 . . 112.9(3) ?
N2 C29 C30 . . 109.1(2) ?
C24 C29 C30 . . 112.7(2) ?
C31 C29 C30 . . 112.7(3) ?
C29 C30 H30A . . 109.5 ?
C29 C30 H30B . . 109.5 ?
H30A C30 H30B . . 109.5 ?
C29 C30 H30C . . 109.5 ?
H30A C30 H30C . . 109.5 ?
H30B C30 H30C . . 109.5 ?
C29 C31 H31A . . 109.5 ?
C29 C31 H31B . . 109.5 ?
H31A C31 H31B . . 109.5 ?
C29 C31 H31C . . 109.5 ?
H31A C31 H31C . . 109.5 ?
H31B C31 H31C . . 109.5 ?
C37 C32 C33 . . 118.2(2) ?
C37 C32 C1 . . 120.1(2) ?
C33 C32 C1 . . 121.7(2) ?
C34 C33 C32 . . 121.1(3) ?
C34 C33 H33A . . 119.4 ?
C32 C33 H33A . . 119.4 ?
C35 C34 C33 . . 118.9(3) ?
C35 C34 H34A . . 120.5 ?
C33 C34 H34A . . 120.5 ?
C36 C35 C34 . . 121.5(2) ?
C36 C35 O7 . . 119.6(3) ?
C34 C35 O7 . . 118.9(3) ?
C35 C36 C37 . . 119.1(3) ?
C35 C36 H36A . . 120.5 ?
C37 C36 H36A . . 120.5 ?
C32 C37 C36 . . 121.2(2) ?
C32 C37 H37A . . 119.4 ?
C36 C37 H37A . . 119.4 ?
O7 C38 O8 . . 121.0(5) ?
O7 C38 C39 . . 114.1(5) ?
O8 C38 C39 . . 124.5(5) ?
C40 C39 C38 . . 123.7(6) ?
C40 C39 C44 . . 112.4(5) ?
C38 C39 C44 . . 123.8(5) ?
C39 C40 C41 . . 114.6(6) ?
C39 C40 H40A . . 122.7 ?
C41 C40 H40A . . 122.7 ?
C42 C41 C40 . . 118.7(8) ?
C42 C41 N3 . . 111.0(6) ?
C40 C41 N3 . . 100.5(6) ?
C42 C41 C43 . . 107.8(6) ?
C40 C41 C43 . . 110.9(6) ?
N3 C41 C43 . . 107.3(7) ?
C41 C42 H42A . . 109.5 ?
C41 C42 H42B . . 109.5 ?
H42A C42 H42B . . 109.5 ?
C41 C42 H42C . . 109.5 ?
H42A C42 H42C . . 109.5 ?
H42B C42 H42C . . 109.5 ?
C41 C43 H43A . . 109.5 ?
C41 C43 H43B . . 109.5 ?
H43A C43 H43B . . 109.5 ?
C41 C43 H43C . . 109.5 ?
H43A C43 H43C . . 109.5 ?
H43B C43 H43C . . 109.5 ?
N3 C44 C39 . . 99.8(4) ?
N3 C44 C46 . . 111.7(4) ?
C39 C44 C46 . . 113.3(5) ?
N3 C44 C45 . . 107.8(4) ?
C39 C44 C45 . . 112.7(4) ?
C46 C44 C45 . . 111.0(4) ?
C44 C45 H45A . . 109.5 ?
C44 C45 H45B . . 109.5 ?
H45A C45 H45B . . 109.5 ?
C44 C45 H45C . . 109.5 ?
H45A C45 H45C . . 109.5 ?
H45B C45 H45C . . 109.5 ?
C44 C46 H46A . . 109.5 ?
C44 C46 H46B . . 109.5 ?
H46A C46 H46B . . 109.5 ?
C44 C46 H46C . . 109.5 ?
H46A C46 H46C . . 109.5 ?
H46B C46 H46C . . 109.5 ?
O8' C38' O7 . . 111.5(4) ?
O8' C38' C39' . . 128.1(6) ?
O7 C38' C39' . . 120.4(5) ?
C40' C39' C38' . . 125.8(7) ?
C40' C39' C44' . . 112.0(6) ?
C38' C39' C44' . . 122.2(7) ?
C39' C40' C41' . . 113.3(5) ?
C39' C40' H40B . . 123.4 ?
C41' C40' H40B . . 123.4 ?
N3' C41' C40' . . 101.5(4) ?
N3' C41' C43' . . 110.4(5) ?
C40' C41' C43' . . 110.9(4) ?
N3' C41' C42' . . 111.6(5) ?
C40' C41' C42' . . 113.1(5) ?
C43' C41' C42' . . 109.2(5) ?
C41' C42' H42D . . 109.5 ?
C41' C42' H42E . . 109.5 ?
H42D C42' H42E . . 109.5 ?
C41' C42' H42F . . 109.5 ?
H42D C42' H42F . . 109.5 ?
H42E C42' H42F . . 109.5 ?
C41' C43' H43D . . 109.5 ?
C41' C43' H43E . . 109.5 ?
H43D C43' H43E . . 109.5 ?
C41' C43' H43F . . 109.5 ?
H43D C43' H43F . . 109.5 ?
H43E C43' H43F . . 109.5 ?
C46' C44' N3' . . 111.9(6) ?
C46' C44' C39' . . 114.3(7) ?
N3' C44' C39' . . 98.4(5) ?
C46' C44' C45' . . 115.5(7) ?
N3' C44' C45' . . 105.6(7) ?
C39' C44' C45' . . 109.4(7) ?
C44' C45' H45D . . 109.5 ?
C44' C45' H45E . . 109.5 ?
H45D C45' H45E . . 109.5 ?
C44' C45' H45F . . 109.5 ?
H45D C45' H45F . . 109.5 ?
H45E C45' H45F . . 109.5 ?
C44' C46' H46D . . 109.5 ?
C44' C46' H46E . . 109.5 ?
H46D C46' H46E . . 109.5 ?
C44' C46' H46F . . 109.5 ?
H46D C46' H46F . . 109.5 ?
H46E C46' H46F . . 109.5 ?
C52 C47 C48 . . 119.4(3) ?
C52 C47 H47A . . 120.3 ?
C48 C47 H47A . . 120.3 ?
C49 C48 C47 . . 120.3(3) ?
C49 C48 H48A . . 119.8 ?
C47 C48 H48A . . 119.8 ?
C50 C49 C48 . . 119.8(3) ?
C50 C49 H49A . . 120.1 ?
C48 C49 H49A . . 120.1 ?
C51 C50 C49 . . 120.6(3) ?
C51 C50 H50A . . 119.7 ?
C49 C50 H50A . . 119.7 ?
C50 C51 C52 . . 119.5(3) ?
C50 C51 H51A . . 120.2 ?
C52 C51 H51A . . 120.2 ?
C47 C52 C51 . . 120.4(3) ?
C47 C52 H52A . . 119.8 ?
C51 C52 H52A . . 119.8 ?
C55 C53 C54 2_766 . 120.5(4) ?
C55 C53 H53A 2_766 . 119.7 ?
C54 C53 H53A . . 119.7 ?
C53 C54 C55 . . 120.4(4) ?
C53 C54 H54A . . 119.8 ?
C55 C54 H54A . . 119.8 ?
C53 C55 C54 2_766 . 119.1(4) ?
C53 C55 H55A 2_766 . 120.5 ?
C54 C55 H55A . . 120.5 ?
C57 C56 C61 . . 120.2(5) ?
C57 C56 H56A . . 119.9 ?
C61 C56 H56A . . 119.9 ?
C56 C57 C58 . . 119.6(5) ?
C56 C57 H57A . . 120.2 ?
C58 C57 H57A . . 120.2 ?
C59 C58 C57 . . 121.2(5) ?
C59 C58 H58A . . 119.4 ?
C57 C58 H58A . . 119.4 ?
C58 C59 C60 . . 119.9(5) ?
C58 C59 H59A . . 120.1 ?
C60 C59 H59A . . 120.1 ?
C59 C60 C61 . . 121.9(5) ?
C59 C60 H60A . . 119.0 ?
C61 C60 H60A . . 119.0 ?
C60 C61 C56 . . 117.1(5) ?
C60 C61 H61A . . 121.4 ?
C56 C61 H61A . . 121.4 ?

loop_
_geom_bond_atom_site_label_1
_geom_bond_atom_site_label_2
_geom_bond_site_symmetry_2
_geom_bond_distance
_geom_bond_publ_flag
O1 C8 . 1.348(3) ?
O1 C5 . 1.412(3) ?
O2 C8 . 1.205(3) ?
O3 N1 . 1.279(2) ?
O4 C23 . 1.369(3) ?
O4 C20 . 1.419(3) ?
O5 C23 . 1.199(3) ?
O6 N2 . 1.273(2) ?
O7 C38 . 1.137(5) ?
O7 C38' . 1.250(5) ?
O7 C35 . 1.389(3) ?
O8 C38 . 1.200(5) ?
O9 N3 . 1.264(5) ?
O8' C38' . 1.203(6) ?
O9' N3' . 1.285(6) ?
N1 C11 . 1.483(3) ?
N1 C14 . 1.486(3) ?
N2 C29 . 1.476(3) ?
N2 C26 . 1.480(3) ?
N3 C41 . 1.499(10) ?
N3 C44 . 1.515(7) ?
N3' C41' . 1.434(8) ?
N3' C44' . 1.500(10) ?
C1 C32 . 1.523(3) ?
C1 C17 . 1.527(3) ?
C1 C2 . 1.532(3) ?
C1 H1A . 1.0000 ?
C2 C7 . 1.379(3) ?
C2 C3 . 1.379(3) ?
C3 C4 . 1.399(3) ?
C3 H3A . 0.9500 ?
C4 C5 . 1.361(3) ?
C4 H4A . 0.9500 ?
C5 C6 . 1.376(3) ?
C6 C7 . 1.382(3) ?
C6 H6A . 0.9500 ?
C7 H7A . 0.9500 ?
C8 C9 . 1.474(3) ?
C9 C10 . 1.329(3) ?
C9 C14 . 1.504(3) ?
C10 C11 . 1.498(3) ?
C10 H10A . 0.9500 ?
C11 C12 . 1.518(3) ?
C11 C13 . 1.529(3) ?
C12 H12A . 0.9800 ?
C12 H12B . 0.9800 ?
C12 H12C . 0.9800 ?
C13 H13A . 0.9800 ?
C13 H13B . 0.9800 ?
C13 H13C . 0.9800 ?
C14 C16 . 1.524(4) ?
C14 C15 . 1.531(3) ?
C15 H15A . 0.9800 ?
C15 H15B . 0.9800 ?
C15 H15C . 0.9800 ?
C16 H16A . 0.9800 ?
C16 H16B . 0.9800 ?
C16 H16C . 0.9800 ?
C17 C18 . 1.382(3) ?
C17 C22 . 1.385(3) ?
C18 C19 . 1.390(3) ?
C18 H18A . 0.9500 ?
C19 C20 . 1.367(3) ?
C19 H19A . 0.9500 ?
C20 C21 . 1.375(4) ?
C21 C22 . 1.374(4) ?
C21 H21A . 0.9500 ?
C22 H22A . 0.9500 ?
C23 C24 . 1.475(4) ?
C24 C25 . 1.319(4) ?
C24 C29 . 1.508(3) ?
C25 C26 . 1.508(3) ?
C25 H25A . 0.9500 ?
C26 C27 . 1.515(4) ?
C26 C28 . 1.532(4) ?
C27 H27A . 0.9800 ?
C27 H27B . 0.9800 ?
C27 H27C . 0.9800 ?
C28 H28A . 0.9800 ?
C28 H28B . 0.9800 ?
C28 H28C . 0.9800 ?
C29 C31 . 1.509(4) ?
C29 C30 . 1.525(4) ?
C30 H30A . 0.9800 ?
C30 H30B . 0.9800 ?
C30 H30C . 0.9800 ?
C31 H31A . 0.9800 ?
C31 H31B . 0.9800 ?
C31 H31C . 0.9800 ?
C32 C37 . 1.385(3) ?
C32 C33 . 1.398(3) ?
C33 C34 . 1.380(4) ?
C33 H33A . 0.9500 ?
C34 C35 . 1.379(4) ?
C34 H34A . 0.9500 ?
C35 C36 . 1.369(4) ?
C36 C37 . 1.387(3) ?
C36 H36A . 0.9500 ?
C37 H37A . 0.9500 ?
C38 C39 . 1.466(7) ?
C39 C40 . 1.306(9) ?
C39 C44 . 1.516(8) ?
C40 C41 . 1.481(11) ?
C40 H40A . 0.9500 ?
C41 C42 . 1.457(10) ?
C41 C43 . 1.590(10) ?
C42 H42A . 0.9800 ?
C42 H42B . 0.9800 ?
C42 H42C . 0.9800 ?
C43 H43A . 0.9800 ?
C43 H43B . 0.9800 ?
C43 H43C . 0.9800 ?
C44 C46 . 1.518(7) ?
C44 C45 . 1.522(8) ?
C45 H45A . 0.9800 ?
C45 H45B . 0.9800 ?
C45 H45C . 0.9800 ?
C46 H46A . 0.9800 ?
C46 H46B . 0.9800 ?
C46 H46C . 0.9800 ?
C38' C39' . 1.460(8) ?
C39' C40' . 1.313(9) ?
C39' C44' . 1.529(11) ?
C40' C41' . 1.480(8) ?
C40' H40B . 0.9500 ?
C41' C43' . 1.521(7) ?
C41' C42' . 1.550(8) ?
C42' H42D . 0.9800 ?
C42' H42E . 0.9800 ?
C42' H42F . 0.9800 ?
C43' H43D . 0.9800 ?
C43' H43E . 0.9800 ?
C43' H43F . 0.9800 ?
C44' C46' . 1.474(10) ?
C44' C45' . 1.615(12) ?
C45' H45D . 0.9800 ?
C45' H45E . 0.9800 ?
C45' H45F . 0.9800 ?
C46' H46D . 0.9800 ?
C46' H46E . 0.9800 ?
C46' H46F . 0.9800 ?
C47 C52 . 1.374(4) ?
C47 C48 . 1.379(4) ?
C47 H47A . 0.9500 ?
C48 C49 . 1.377(4) ?
C48 H48A . 0.9500 ?
C49 C50 . 1.372(4) ?
C49 H49A . 0.9500 ?
C50 C51 . 1.366(4) ?
C50 H50A . 0.9500 ?
C51 C52 . 1.387(5) ?
C51 H51A . 0.9500 ?
C52 H52A . 0.9500 ?
C53 C55 2_766 1.347(6) ?
C53 C54 . 1.357(6) ?
C53 H53A . 0.9500 ?
C54 C55 . 1.373(6) ?
C54 H54A . 0.9500 ?
C55 C53 2_766 1.347(6) ?
C55 H55A . 0.9500 ?
C56 C57 . 1.346(7) ?
C56 C61 . 1.384(7) ?
C56 H56A . 0.9500 ?
C57 C58 . 1.358(7) ?
C57 H57A . 0.9500 ?
C58 C59 . 1.326(6) ?
C58 H58A . 0.9500 ?
C59 C60 . 1.327(7) ?
C59 H59A . 0.9500 ?
C60 C61 . 1.375(7) ?
C60 H60A . 0.9500 ?
C61 H61A . 0.9500 ?

loop_
_geom_hbond_atom_site_label_D
_geom_hbond_atom_site_label_H
_geom_hbond_atom_site_label_A
_geom_hbond_site_symmetry_D
_geom_hbond_site_symmetry_H
_geom_hbond_site_symmetry_A
_geom_hbond_distance_DH
_geom_hbond_distance_HA
_geom_hbond_distance_DA
_geom_hbond_angle_DHA
_geom_hbond_publ_flag
C1 H1A O6 . . 1_445 1.00 2.49 3.448(3) 160 yes
C4 H4A O9' . . 2_655 0.95 2.44 3.165(5) 133 yes
C25 H25A O2 . . 1_565 0.95 2.57 3.358(4) 141 yes
C37 H37A O6 . . 1_445 0.95 2.57 3.442(3) 153 yes
C57 H57A O6 . . 1_545 0.95 2.58 3.514(8) 168 yes
C10 H10A Cg1 . . 1_555 0.95 2.84 3.752(3) 161 yes
C12 H12A Cg2 . . 1_545 0.98 2.94 3.726(3) 138 yes
C19 H19A Cg1 . . 1_665 0.95 2.79 3.725(3) 169 yes
C34 H34A Cg3 . . 1_555 0.95 2.78 3.547(4) 138 yes

loop_
_geom_torsion_atom_site_label_1
_geom_torsion_atom_site_label_2
_geom_torsion_atom_site_label_3
_geom_torsion_atom_site_label_4
_geom_torsion_site_symmetry_1
_geom_torsion_site_symmetry_2
_geom_torsion_site_symmetry_3
_geom_torsion_site_symmetry_4
_geom_torsion
_geom_torsion_publ_flag
C32 C1 C2 C7 . . . . -177.7(2) ?
C17 C1 C2 C7 . . . . 55.8(3) ?
C32 C1 C2 C3 . . . . -3.0(3) ?
C17 C1 C2 C3 . . . . -129.5(2) ?
C7 C2 C3 C4 . . . . 1.4(4) ?
C1 C2 C3 C4 . . . . -173.3(2) ?
C2 C3 C4 C5 . . . . -0.6(4) ?
C3 C4 C5 C6 . . . . 0.3(4) ?
C3 C4 C5 O1 . . . . 173.7(2) ?
C8 O1 C5 C4 . . . . 118.3(2) ?
C8 O1 C5 C6 . . . . -68.2(3) ?
C4 C5 C6 C7 . . . . -0.9(4) ?
O1 C5 C6 C7 . . . . -174.1(2) ?
C3 C2 C7 C6 . . . . -2.1(4) ?
C1 C2 C7 C6 . . . . 172.9(2) ?
C5 C6 C7 C2 . . . . 1.9(4) ?
C5 O1 C8 O2 . . . . -1.2(3) ?
C5 O1 C8 C9 . . . . 178.68(19) ?
O2 C8 C9 C10 . . . . 179.2(2) ?
O1 C8 C9 C10 . . . . -0.7(3) ?
O2 C8 C9 C14 . . . . -0.6(4) ?
O1 C8 C9 C14 . . . . 179.4(2) ?
C8 C9 C10 C11 . . . . -178.5(2) ?
C14 C9 C10 C11 . . . . 1.4(3) ?
O3 N1 C11 C10 . . . . 175.2(2) ?
C14 N1 C11 C10 . . . . -0.7(2) ?
O3 N1 C11 C12 . . . . -65.9(3) ?
C14 N1 C11 C12 . . . . 118.2(2) ?
O3 N1 C11 C13 . . . . 57.1(3) ?
C14 N1 C11 C13 . . . . -118.8(2) ?
C9 C10 C11 N1 . . . . -0.4(3) ?
C9 C10 C11 C12 . . . . -117.3(2) ?
C9 C10 C11 C13 . . . . 115.1(2) ?
O3 N1 C14 C9 . . . . -174.5(2) ?
C11 N1 C14 C9 . . . . 1.4(2) ?
O3 N1 C14 C16 . . . . -54.8(3) ?
C11 N1 C14 C16 . . . . 121.0(2) ?
O3 N1 C14 C15 . . . . 67.0(3) ?
C11 N1 C14 C15 . . . . -117.2(2) ?
C10 C9 C14 N1 . . . . -1.6(2) ?
C8 C9 C14 N1 . . . . 178.25(19) ?
C10 C9 C14 C16 . . . . -117.7(2) ?
C8 C9 C14 C16 . . . . 62.2(3) ?
C10 C9 C14 C15 . . . . 114.2(2) ?
C8 C9 C14 C15 . . . . -65.9(3) ?
C32 C1 C17 C18 . . . . -92.5(3) ?
C2 C1 C17 C18 . . . . 37.0(3) ?
C32 C1 C17 C22 . . . . 82.6(3) ?
C2 C1 C17 C22 . . . . -148.0(2) ?
C22 C17 C18 C19 . . . . -2.8(4) ?
C1 C17 C18 C19 . . . . 172.2(2) ?
C17 C18 C19 C20 . . . . 0.3(4) ?
C18 C19 C20 C21 . . . . 2.9(4) ?
C18 C19 C20 O4 . . . . -179.7(2) ?
C23 O4 C20 C19 . . . . 86.6(3) ?
C23 O4 C20 C21 . . . . -95.9(3) ?
C19 C20 C21 C22 . . . . -3.3(5) ?
O4 C20 C21 C22 . . . . 179.2(3) ?
C20 C21 C22 C17 . . . . 0.6(5) ?
C18 C17 C22 C21 . . . . 2.4(5) ?
C1 C17 C22 C21 . . . . -172.9(3) ?
C20 O4 C23 O5 . . . . -6.1(4) ?
C20 O4 C23 C24 . . . . 172.3(2) ?
O5 C23 C24 C25 . . . . -179.2(3) ?
O4 C23 C24 C25 . . . . 2.4(4) ?
O5 C23 C24 C29 . . . . 2.6(4) ?
O4 C23 C24 C29 . . . . -175.8(2) ?
C23 C24 C25 C26 . . . . -177.2(2) ?
C29 C24 C25 C26 . . . . 1.2(3) ?
O6 N2 C26 C25 . . . . 177.9(2) ?
C29 N2 C26 C25 . . . . 1.7(3) ?
O6 N2 C26 C27 . . . . -62.8(3) ?
C29 N2 C26 C27 . . . . 121.0(2) ?
O6 N2 C26 C28 . . . . 61.3(3) ?
C29 N2 C26 C28 . . . . -114.9(2) ?
C24 C25 C26 N2 . . . . -1.7(3) ?
C24 C25 C26 C27 . . . . -118.7(3) ?
C24 C25 C26 C28 . . . . 114.0(3) ?
O6 N2 C29 C24 . . . . -177.2(2) ?
C26 N2 C29 C24 . . . . -1.1(3) ?
O6 N2 C29 C31 . . . . -58.9(3) ?
C26 N2 C29 C31 . . . . 117.2(3) ?
O6 N2 C29 C30 . . . . 64.7(3) ?
C26 N2 C29 C30 . . . . -119.2(2) ?
C25 C24 C29 N2 . . . . -0.1(3) ?
C23 C24 C29 N2 . . . . 178.4(2) ?
C25 C24 C29 C31 . . . . -115.7(3) ?
C23 C24 C29 C31 . . . . 62.8(3) ?
C25 C24 C29 C30 . . . . 115.3(3) ?
C23 C24 C29 C30 . . . . -66.3(3) ?
C17 C1 C32 C37 . . . . -120.5(2) ?
C2 C1 C32 C37 . . . . 110.0(2) ?
C17 C1 C32 C33 . . . . 57.6(3) ?
C2 C1 C32 C33 . . . . -71.9(3) ?
C37 C32 C33 C34 . . . . 0.0(4) ?
C1 C32 C33 C34 . . . . -178.1(2) ?
C32 C33 C34 C35 . . . . -0.6(4) ?
C33 C34 C35 C36 . . . . 0.8(4) ?
C33 C34 C35 O7 . . . . 179.3(2) ?
C38 O7 C35 C36 . . . . 99.6(4) ?
C38' O7 C35 C36 . . . . -113.8(5) ?
C38 O7 C35 C34 . . . . -78.9(5) ?
C38' O7 C35 C34 . . . . 67.7(5) ?
C34 C35 C36 C37 . . . . -0.5(4) ?
O7 C35 C36 C37 . . . . -178.9(2) ?
C33 C32 C37 C36 . . . . 0.3(3) ?
C1 C32 C37 C36 . . . . 178.4(2) ?
C35 C36 C37 C32 . . . . -0.1(4) ?
C35 O7 C38 O8 . . . . -14.1(7) ?
C35 O7 C38 C39 . . . . 172.1(3) ?
O7 C38 C39 C40 . . . . -4.5(7) ?
O8 C38 C39 C40 . . . . -178.1(5) ?
O7 C38 C39 C44 . . . . 172.8(5) ?
O8 C38 C39 C44 . . . . -0.8(8) ?
C38 C39 C40 C41 . . . . 178.1(5) ?
C44 C39 C40 C41 . . . . 0.6(7) ?
C39 C40 C41 C42 . . . . 125.7(7) ?
C39 C40 C41 N3 . . . . 4.6(7) ?
C39 C40 C41 C43 . . . . -108.7(7) ?
O9 N3 C41 C42 . . . . 55.6(9) ?
C44 N3 C41 C42 . . . . -134.6(6) ?
O9 N3 C41 C40 . . . . -177.9(5) ?
C44 N3 C41 C40 . . . . -8.1(7) ?
O9 N3 C41 C43 . . . . -62.0(7) ?
C44 N3 C41 C43 . . . . 107.9(6) ?
O9 N3 C44 C39 . . . . 178.7(5) ?
C41 N3 C44 C39 . . . . 8.3(6) ?
O9 N3 C44 C46 . . . . 58.7(7) ?
C41 N3 C44 C46 . . . . -111.7(6) ?
O9 N3 C44 C45 . . . . -63.5(6) ?
C41 N3 C44 C45 . . . . 126.2(5) ?
C40 C39 C44 N3 . . . . -5.4(6) ?
C38 C39 C44 N3 . . . . 177.1(5) ?
C40 C39 C44 C46 . . . . 113.5(5) ?
C38 C39 C44 C46 . . . . -64.1(7) ?
C40 C39 C44 C45 . . . . -119.5(5) ?
C38 C39 C44 C45 . . . . 62.9(7) ?
C35 O7 C38' O8' . . . . 6.4(7) ?
C35 O7 C38' C39' . . . . -175.6(4) ?
O8' C38' C39' C40' . . . . -171.8(6) ?
O7 C38' C39' C40' . . . . 10.5(9) ?
O8' C38' C39' C44' . . . . 10.9(9) ?
O7 C38' C39' C44' . . . . -166.8(5) ?
C38' C39' C40' C41' . . . . -179.1(5) ?
C44' C39' C40' C41' . . . . -1.5(7) ?
O9' N3' C41' C40' . . . . -178.7(6) ?
C44' N3' C41' C40' . . . . -2.7(7) ?
O9' N3' C41' C43' . . . . 63.7(8) ?
C44' N3' C41' C43' . . . . -120.4(6) ?
O9' N3' C41' C42' . . . . -58.0(8) ?
C44' N3' C41' C42' . . . . 118.0(6) ?
C39' C40' C41' N3' . . . . 2.6(6) ?
C39' C40' C41' C43' . . . . 119.8(5) ?
C39' C40' C41' C42' . . . . -117.1(6) ?
O9' N3' C44' C46' . . . . -61.3(9) ?
C41' N3' C44' C46' . . . . 122.5(7) ?
O9' N3' C44' C39' . . . . 178.1(6) ?
C41' N3' C44' C39' . . . . 1.9(7) ?
O9' N3' C44' C45' . . . . 65.1(8) ?
C41' N3' C44' C45' . . . . -111.0(7) ?
C40' C39' C44' C46' . . . . -118.9(7) ?
C38' C39' C44' C46' . . . . 58.7(9) ?
C40' C39' C44' N3' . . . . -0.2(7) ?
C38' C39' C44' N3' . . . . 177.5(5) ?
C40' C39' C44' C45' . . . . 109.7(7) ?
C38' C39' C44' C45' . . . . -72.6(8) ?
C52 C47 C48 C49 . . . . 0.0(4) ?
C47 C48 C49 C50 . . . . -0.2(4) ?
C48 C49 C50 C51 . . . . 0.4(4) ?
C49 C50 C51 C52 . . . . -0.4(5) ?
C48 C47 C52 C51 . . . . 0.0(5) ?
C50 C51 C52 C47 . . . . 0.2(5) ?
C55 C53 C54 C55 2_766 . . . 0.3(6) ?
C53 C54 C55 C53 . . . 2_766 -0.3(6) ?
C61 C56 C57 C58 . . . . -3.3(7) ?
C56 C57 C58 C59 . . . . 0.9(7) ?
C57 C58 C59 C60 . . . . 1.2(7) ?
C58 C59 C60 C61 . . . . -0.9(8) ?
C59 C60 C61 C56 . . . . -1.4(8) ?
C57 C56 C61 C60 . . . . 3.5(7) ?
